data_4346715
loop_
_publ_author_name
'Damon, Peter L.'
'Liss, Cameron J.'
'Lewis, Richard A.'
'Morochnik, Simona'
'Szpunar, David E.'
'Telser, Joshua'
'Hayton, Trevor W.'

_publ_section_title
;
 Quantifying the Electron Donor and Acceptor Abilities of the Ketimide
 Ligands in M(N&#x2550;C(t)Bu2)4 (M = V, Nb, Ta).
;
_journal_issue 20
_journal_name_full 'Inorganic chemistry'
_journal_page_first 10081
_journal_page_last 10095
_journal_paper_doi 10.1021/acs.inorgchem.5b02017
_journal_volume 54
_journal_year 2015
_chemical_formula_moiety 'C36 H72 N4 V'
_chemical_formula_sum 'C36 H72 N4 V'
_chemical_formula_weight 611.92
_space_group_crystal_system orthorhombic
_space_group_IT_number 52
_space_group_name_Hall '-P 2a 2bc'
_space_group_name_H-M_alt 'P n n a'
_atom_sites_solution_hydrogens geom
_atom_sites_solution_primary direct
_atom_sites_solution_secondary difmap
_audit_creation_method SHELXL-97
_cell_angle_alpha 90.00
_cell_angle_beta 90.00
_cell_angle_gamma 90.00
_cell_formula_units_Z 4
_cell_length_a 16.4644(7)
_cell_length_b 15.4726(8)
_cell_length_c 15.2508(9)
_cell_measurement_reflns_used 219
_cell_measurement_temperature 100(2)
_cell_measurement_theta_max 11.819
_cell_measurement_theta_min 0
_cell_volume 3885.1(3)
_computing_structure_refinement 'SHELXL-97 (Sheldrick, 2008)'
_computing_structure_solution 'SHELXS-97 (Sheldrick, 2008)'
_diffrn_ambient_temperature 100(2)
_diffrn_measured_fraction_theta_full 0.998
_diffrn_measured_fraction_theta_max 0.998
_diffrn_measurement_device_type 'Bruker Kappa Apex II'
_diffrn_measurement_method 'Omega scan'
_diffrn_radiation_monochromator graphite
_diffrn_radiation_source 'fine-focus sealed tube'
_diffrn_radiation_type MoK\a
_diffrn_radiation_wavelength 0.71073
_diffrn_reflns_av_R_equivalents 0.0726
_diffrn_reflns_av_sigmaI/netI 0.0402
_diffrn_reflns_limit_h_max 21
_diffrn_reflns_limit_h_min -21
_diffrn_reflns_limit_k_max 19
_diffrn_reflns_limit_k_min -19
_diffrn_reflns_limit_l_max 18
_diffrn_reflns_limit_l_min -19
_diffrn_reflns_number 37185
_diffrn_reflns_theta_full 27.33
_diffrn_reflns_theta_max 27.33
_diffrn_reflns_theta_min 1.82
_exptl_absorpt_coefficient_mu 0.282
_exptl_absorpt_correction_T_max 0.7455
_exptl_absorpt_correction_T_min 0.6788
_exptl_absorpt_correction_type multi-scan
_exptl_absorpt_process_details sadabs
_exptl_crystal_colour orange
_exptl_crystal_density_diffrn 1.046
_exptl_crystal_density_method 'not measured'
_exptl_crystal_description block
_exptl_crystal_F_000 1356
_exptl_crystal_size_max 0.15
_exptl_crystal_size_mid 0.12
_exptl_crystal_size_min 0.10
_refine_diff_density_max 0.378
_refine_diff_density_min -0.364
_refine_diff_density_rms 0.053
_refine_ls_extinction_method none
_refine_ls_goodness_of_fit_ref 1.021
_refine_ls_hydrogen_treatment mixed
_refine_ls_matrix_type full
_refine_ls_number_parameters 198
_refine_ls_number_reflns 4378
_refine_ls_number_restraints 0
_refine_ls_restrained_S_all 1.021
_refine_ls_R_factor_all 0.0671
_refine_ls_R_factor_gt 0.0402
_refine_ls_shift/su_max 0.001
_refine_ls_shift/su_mean 0.000
_refine_ls_structure_factor_coef Fsqd
_refine_ls_weighting_details 'calc w=1/[\s^2^(Fo^2^)+(0.0480P)^2^+1.9906P] where P=(Fo^2^+2Fc^2^)/3'
_refine_ls_weighting_scheme calc
_refine_ls_wR_factor_gt 0.0958
_refine_ls_wR_factor_ref 0.1078
_reflns_number_gt 3191
_reflns_number_total 4378
_reflns_threshold_expression >2sigma(I)
_cod_data_source_file ic5b02017_si_001.cif
_cod_data_source_block complex1
_cod_database_code 4346715

loop_
_symmetry_equiv_pos_as_xyz
'x, y, z'
'x, -y+1/2, -z+1/2'
'-x+1/2, y+1/2, -z+1/2'
'-x+1/2, -y, z'
'-x, -y, -z'
'-x, y-1/2, z-1/2'
'x-1/2, -y-1/2, z-1/2'
'x-1/2, y, -z'

loop_
_atom_site_label
_atom_site_type_symbol
_atom_site_fract_x
_atom_site_fract_y
_atom_site_fract_z
_atom_site_U_iso_or_equiv
_atom_site_adp_type
_atom_site_occupancy
_atom_site_symmetry_multiplicity
_atom_site_calc_flag
_atom_site_refinement_flags
V1 V 0.42497(2) 0.2500 0.2500 0.01251(11) Uani 1 2 d S
N1 N 0.38058(8) 0.23892(9) 0.14006(9) 0.0161(3) Uani 1 1 d .
N2 N 0.46944(8) 0.14193(9) 0.26173(9) 0.0157(3) Uani 1 1 d .
C1 C 0.35271(10) 0.22861(10) 0.06384(11) 0.0159(3) Uani 1 1 d .
C2 C 0.25991(11) 0.22336(12) 0.04802(11) 0.0199(4) Uani 1 1 d .
C3 C 0.23039(12) 0.29779(13) -0.01080(13) 0.0299(5) Uani 1 1 d .
H3A H 0.1709 0.3006 -0.0091 0.045 Uiso 1 1 calc R
H3B H 0.2483 0.2877 -0.0712 0.045 Uiso 1 1 calc R
H3C H 0.2531 0.3525 0.0104 0.045 Uiso 1 1 calc R
C4 C 0.21630(11) 0.23260(13) 0.13619(12) 0.0264(4) Uani 1 1 d .
H4A H 0.1575 0.2284 0.1271 0.040 Uiso 1 1 calc R
H4B H 0.2294 0.2889 0.1621 0.040 Uiso 1 1 calc R
H4C H 0.2341 0.1865 0.1758 0.040 Uiso 1 1 calc R
C5 C 0.23546(13) 0.13550(13) 0.00896(13) 0.0311(5) Uani 1 1 d .
H5A H 0.2525 0.0891 0.0487 0.047 Uiso 1 1 calc R
H5B H 0.2619 0.1279 -0.0481 0.047 Uiso 1 1 calc R
H5C H 0.1764 0.1335 0.0014 0.047 Uiso 1 1 calc R
C6 C 0.41783(11) 0.21609(12) -0.01009(11) 0.0211(4) Uani 1 1 d .
C7 C 0.38956(12) 0.23271(12) -0.10455(11) 0.0242(4) Uani 1 1 d .
H7A H 0.4346 0.2216 -0.1451 0.036 Uiso 1 1 calc R
H7B H 0.3720 0.2929 -0.1103 0.036 Uiso 1 1 calc R
H7C H 0.3441 0.1942 -0.1185 0.036 Uiso 1 1 calc R
C8 C 0.44864(14) 0.12287(14) -0.00144(13) 0.0363(5) Uani 1 1 d .
H8A H 0.4919 0.1127 -0.0444 0.054 Uiso 1 1 calc R
H8B H 0.4038 0.0826 -0.0122 0.054 Uiso 1 1 calc R
H8C H 0.4700 0.1137 0.0578 0.054 Uiso 1 1 calc R
C9 C 0.48849(12) 0.27828(16) 0.00711(14) 0.0378(5) Uani 1 1 d .
H9A H 0.5127 0.2654 0.0643 0.057 Uiso 1 1 calc R
H9B H 0.4684 0.3379 0.0068 0.057 Uiso 1 1 calc R
H9C H 0.5296 0.2713 -0.0388 0.057 Uiso 1 1 calc R
C10 C 0.49719(10) 0.06677(11) 0.27327(10) 0.0161(4) Uani 1 1 d .
C11 C 0.43194(11) -0.00574(11) 0.28639(13) 0.0223(4) Uani 1 1 d .
C12 C 0.3979(2) 0.00533(17) 0.37848(18) 0.0662(10) Uani 1 1 d .
H12A H 0.3754 0.0636 0.3848 0.099 Uiso 1 1 calc R
H12B H 0.4414 -0.0031 0.4215 0.099 Uiso 1 1 calc R
H12C H 0.3550 -0.0374 0.3885 0.099 Uiso 1 1 calc R
C13 C 0.36432(15) 0.00769(16) 0.2194(2) 0.0612(9) Uani 1 1 d .
H13A H 0.3215 -0.0353 0.2289 0.092 Uiso 1 1 calc R
H13B H 0.3864 0.0011 0.1601 0.092 Uiso 1 1 calc R
H13C H 0.3416 0.0659 0.2261 0.092 Uiso 1 1 calc R
C14 C 0.45962(13) -0.09943(12) 0.27415(15) 0.0347(5) Uani 1 1 d .
H14A H 0.5035 -0.1123 0.3156 0.052 Uiso 1 1 calc R
H14B H 0.4793 -0.1075 0.2141 0.052 Uiso 1 1 calc R
H14C H 0.4138 -0.1384 0.2849 0.052 Uiso 1 1 calc R
C15 C 0.59021(11) 0.05166(11) 0.27960(12) 0.0216(4) Uani 1 1 d .
C16 C 0.61979(13) -0.00996(15) 0.20756(17) 0.0431(6) Uani 1 1 d .
H16A H 0.5972 0.0081 0.1510 0.065 Uiso 1 1 calc R
H16B H 0.6018 -0.0689 0.2209 0.065 Uiso 1 1 calc R
H16C H 0.6792 -0.0084 0.2048 0.065 Uiso 1 1 calc R
C17 C 0.63417(11) 0.13763(12) 0.26577(13) 0.0271(4) Uani 1 1 d .
H17A H 0.6164 0.1791 0.3104 0.041 Uiso 1 1 calc R
H17B H 0.6214 0.1602 0.2073 0.041 Uiso 1 1 calc R
H17C H 0.6929 0.1287 0.2708 0.041 Uiso 1 1 calc R
C18 C 0.61327(14) 0.01801(14) 0.37058(15) 0.0384(5) Uani 1 1 d .
H18A H 0.6722 0.0098 0.3736 0.058 Uiso 1 1 calc R
H18B H 0.5860 -0.0373 0.3812 0.058 Uiso 1 1 calc R
H18C H 0.5964 0.0600 0.4152 0.058 Uiso 1 1 calc R

loop_
_atom_site_aniso_label
_atom_site_aniso_U_11
_atom_site_aniso_U_22
_atom_site_aniso_U_33
_atom_site_aniso_U_23
_atom_site_aniso_U_13
_atom_site_aniso_U_12
V1 0.01050(18) 0.01428(18) 0.01276(18) -0.00025(16) 0.000 0.000
N1 0.0153(7) 0.0156(7) 0.0175(7) 0.0005(5) 0.0006(5) 0.0004(6)
N2 0.0156(7) 0.0179(7) 0.0137(7) -0.0012(5) -0.0017(5) -0.0010(5)
C1 0.0175(9) 0.0126(8) 0.0175(8) 0.0008(6) -0.0001(6) -0.0001(6)
C2 0.0155(9) 0.0259(9) 0.0184(8) 0.0012(7) -0.0021(7) -0.0020(7)
C3 0.0197(10) 0.0402(12) 0.0297(11) 0.0085(9) -0.0032(8) 0.0052(9)
C4 0.0140(9) 0.0418(12) 0.0234(9) 0.0018(8) 0.0007(7) 0.0000(8)
C5 0.0274(11) 0.0358(11) 0.0300(11) -0.0030(9) -0.0023(8) -0.0123(9)
C6 0.0181(9) 0.0294(9) 0.0158(8) -0.0032(7) 0.0011(7) 0.0021(8)
C7 0.0280(10) 0.0264(10) 0.0181(9) -0.0015(7) 0.0029(7) -0.0002(8)
C8 0.0428(13) 0.0424(12) 0.0238(10) -0.0017(9) 0.0043(9) 0.0227(10)
C9 0.0234(11) 0.0654(15) 0.0247(11) -0.0110(10) 0.0072(8) -0.0146(10)
C10 0.0168(9) 0.0193(8) 0.0123(8) -0.0019(6) -0.0015(6) 0.0009(7)
C11 0.0204(9) 0.0172(8) 0.0292(9) 0.0005(7) 0.0011(8) -0.0006(7)
C12 0.089(2) 0.0432(14) 0.0667(18) -0.0213(13) 0.0535(17) -0.0349(15)
C13 0.0396(15) 0.0342(13) 0.110(2) 0.0232(14) -0.0411(15) -0.0187(11)
C14 0.0305(11) 0.0224(10) 0.0511(13) -0.0009(9) -0.0032(10) -0.0009(8)
C15 0.0159(9) 0.0201(9) 0.0290(9) -0.0046(7) -0.0038(7) 0.0027(7)
C16 0.0226(11) 0.0411(13) 0.0657(16) -0.0292(12) 0.0085(11) -0.0014(10)
C17 0.0164(9) 0.0257(9) 0.0391(12) -0.0043(8) -0.0015(8) -0.0006(7)
C18 0.0344(12) 0.0309(11) 0.0498(14) 0.0076(10) -0.0245(10) -0.0004(9)

loop_
_atom_type_symbol
_atom_type_description
_atom_type_scat_dispersion_real
_atom_type_scat_dispersion_imag
_atom_type_scat_source
C C 0.0033 0.0016 'International Tables Vol C Tables 4.2.6.8 and 6.1.1.4'
H H 0.0000 0.0000 'International Tables Vol C Tables 4.2.6.8 and 6.1.1.4'
N N 0.0061 0.0033 'International Tables Vol C Tables 4.2.6.8 and 6.1.1.4'
V V 0.3005 0.5294 'International Tables Vol C Tables 4.2.6.8 and 6.1.1.4'

loop_
_geom_angle_atom_site_label_1
_geom_angle_atom_site_label_2
_geom_angle_atom_site_label_3
_geom_angle
_geom_angle_site_symmetry_1
_geom_angle_site_symmetry_3
N2 V1 N2 132.94(9) . 2
N2 V1 N1 98.91(6) . 2
N2 V1 N1 99.37(6) 2 2
N2 V1 N1 99.37(6) . .
N2 V1 N1 98.91(6) 2 .
N1 V1 N1 133.12(9) 2 .
C1 N1 V1 177.23(13) . .
C10 N2 V1 176.74(13) . .
N1 C1 C2 120.64(15) . .
N1 C1 C6 115.47(15) . .
C2 C1 C6 123.78(14) . .
C4 C2 C5 107.45(15) . .
C4 C2 C3 107.09(15) . .
C5 C2 C3 110.68(15) . .
C4 C2 C1 108.72(14) . .
C5 C2 C1 111.41(15) . .
C3 C2 C1 111.30(14) . .
C2 C3 H3A 109.5 . .
C2 C3 H3B 109.5 . .
H3A C3 H3B 109.5 . .
C2 C3 H3C 109.5 . .
H3A C3 H3C 109.5 . .
H3B C3 H3C 109.5 . .
C2 C4 H4A 109.5 . .
C2 C4 H4B 109.5 . .
H4A C4 H4B 109.5 . .
C2 C4 H4C 109.5 . .
H4A C4 H4C 109.5 . .
H4B C4 H4C 109.5 . .
C2 C5 H5A 109.5 . .
C2 C5 H5B 109.5 . .
H5A C5 H5B 109.5 . .
C2 C5 H5C 109.5 . .
H5A C5 H5C 109.5 . .
H5B C5 H5C 109.5 . .
C9 C6 C8 108.93(17) . .
C9 C6 C7 106.59(16) . .
C8 C6 C7 109.76(15) . .
C9 C6 C1 108.58(14) . .
C8 C6 C1 106.28(15) . .
C7 C6 C1 116.53(15) . .
C6 C7 H7A 109.5 . .
C6 C7 H7B 109.5 . .
H7A C7 H7B 109.5 . .
C6 C7 H7C 109.5 . .
H7A C7 H7C 109.5 . .
H7B C7 H7C 109.5 . .
C6 C8 H8A 109.5 . .
C6 C8 H8B 109.5 . .
H8A C8 H8B 109.5 . .
C6 C8 H8C 109.5 . .
H8A C8 H8C 109.5 . .
H8B C8 H8C 109.5 . .
C6 C9 H9A 109.5 . .
C6 C9 H9B 109.5 . .
H9A C9 H9B 109.5 . .
C6 C9 H9C 109.5 . .
H9A C9 H9C 109.5 . .
H9B C9 H9C 109.5 . .
N2 C10 C15 120.31(15) . .
N2 C10 C11 115.45(15) . .
C15 C10 C11 124.12(15) . .
C12 C11 C13 109.5(2) . .
C12 C11 C14 109.19(18) . .
C13 C11 C14 105.34(17) . .
C12 C11 C10 106.85(16) . .
C13 C11 C10 108.50(15) . .
C14 C11 C10 117.29(16) . .
C11 C12 H12A 109.5 . .
C11 C12 H12B 109.5 . .
H12A C12 H12B 109.5 . .
C11 C12 H12C 109.5 . .
H12A C12 H12C 109.5 . .
H12B C12 H12C 109.5 . .
C11 C13 H13A 109.5 . .
C11 C13 H13B 109.5 . .
H13A C13 H13B 109.5 . .
C11 C13 H13C 109.5 . .
H13A C13 H13C 109.5 . .
H13B C13 H13C 109.5 . .
C11 C14 H14A 109.5 . .
C11 C14 H14B 109.5 . .
H14A C14 H14B 109.5 . .
C11 C14 H14C 109.5 . .
H14A C14 H14C 109.5 . .
H14B C14 H14C 109.5 . .
C17 C15 C18 107.68(16) . .
C17 C15 C16 106.95(16) . .
C18 C15 C16 111.04(18) . .
C17 C15 C10 109.12(14) . .
C18 C15 C10 110.65(16) . .
C16 C15 C10 111.24(15) . .
C15 C16 H16A 109.5 . .
C15 C16 H16B 109.5 . .
H16A C16 H16B 109.5 . .
C15 C16 H16C 109.5 . .
H16A C16 H16C 109.5 . .
H16B C16 H16C 109.5 . .
C15 C17 H17A 109.5 . .
C15 C17 H17B 109.5 . .
H17A C17 H17B 109.5 . .
C15 C17 H17C 109.5 . .
H17A C17 H17C 109.5 . .
H17B C17 H17C 109.5 . .
C15 C18 H18A 109.5 . .
C15 C18 H18B 109.5 . .
H18A C18 H18B 109.5 . .
C15 C18 H18C 109.5 . .
H18A C18 H18C 109.5 . .
H18B C18 H18C 109.5 . .

loop_
_geom_bond_atom_site_label_1
_geom_bond_atom_site_label_2
_geom_bond_distance
_geom_bond_site_symmetry_2
V1 N2 1.8341(14) .
V1 N2 1.8341(14) 2
V1 N1 1.8370(14) 2
V1 N1 1.8371(14) .
N1 C1 1.260(2) .
N2 C10 1.262(2) .
C1 C2 1.549(2) .
C1 C6 1.568(2) .
C2 C4 1.531(2) .
C2 C5 1.538(3) .
C2 C3 1.539(3) .
C3 H3A 0.9800 .
C3 H3B 0.9800 .
C3 H3C 0.9800 .
C4 H4A 0.9800 .
C4 H4B 0.9800 .
C4 H4C 0.9800 .
C5 H5A 0.9800 .
C5 H5B 0.9800 .
C5 H5C 0.9800 .
C6 C9 1.532(3) .
C6 C8 1.535(3) .
C6 C7 1.536(2) .
C7 H7A 0.9800 .
C7 H7B 0.9800 .
C7 H7C 0.9800 .
C8 H8A 0.9800 .
C8 H8B 0.9800 .
C8 H8C 0.9800 .
C9 H9A 0.9800 .
C9 H9B 0.9800 .
C9 H9C 0.9800 .
C10 C15 1.552(2) .
C10 C11 1.566(2) .
C11 C12 1.522(3) .
C11 C13 1.526(3) .
C11 C14 1.531(3) .
C12 H12A 0.9800 .
C12 H12B 0.9800 .
C12 H12C 0.9800 .
C13 H13A 0.9800 .
C13 H13B 0.9800 .
C13 H13C 0.9800 .
C14 H14A 0.9800 .
C14 H14B 0.9800 .
C14 H14C 0.9800 .
C15 C17 1.529(2) .
C15 C18 1.530(3) .
C15 C16 1.534(3) .
C16 H16A 0.9800 .
C16 H16B 0.9800 .
C16 H16C 0.9800 .
C17 H17A 0.9800 .
C17 H17B 0.9800 .
C17 H17C 0.9800 .
C18 H18A 0.9800 .
C18 H18B 0.9800 .
C18 H18C 0.9800 .
